data_8102600
loop_
_publ_author_name
'Jian-Hua Qin'
'Pu-Zhou Hu'

_publ_section_title
;
 Crystal structure of
 tris{2,2'-[1,2-[methylenebis(thio)]-bis[1,3,4-thiadiazole]]}copper(II)
 tetranitrate --- acetonitrile (1:1), Cu2(C5H4N4S4)3(NO3)4 &#x00B7;
 CH3CN
;
_journal_issue 1
_journal_name_full 'Zeitschrift f\"ur Kristallographie - New Crystal Structures'
_journal_page_first 60
_journal_volume 225
_journal_year 2010
_chemical_formula_sum 'C17 H15 Cu2 N17 O12 S12'
_chemical_formula_weight 1161.26
_space_group_IT_number 2
_symmetry_cell_setting triclinic
_symmetry_space_group_name_Hall '-P 1'
_symmetry_space_group_name_H-M 'P -1'
_atom_sites_solution_hydrogens geom
_atom_sites_solution_primary direct
_atom_sites_solution_secondary difmap
_audit_creation_method SHELXL-97
_cell_angle_alpha 85.7570(10)
_cell_angle_beta 78.0750(10)
_cell_angle_gamma 70.1740(10)
_cell_formula_units_Z 2
_cell_length_a 10.8052(7)
_cell_length_b 12.2282(8)
_cell_length_c 16.9267(11)
_cell_measurement_reflns_used 6851
_cell_measurement_temperature 291(2)
_cell_measurement_theta_max 28.21
_cell_measurement_theta_min 2.58
_cell_volume 2058.5(2)
_computing_cell_refinement 'Bruker SMART'
_computing_data_collection 'Bruker SMART'
_computing_data_reduction 'Bruker SAINT'
_computing_molecular_graphics 'Bruker SHELXTL'
_computing_publication_material 'Bruker SHELXTL'
_computing_structure_refinement 'SHELXL-97 (Sheldrick, 1997)'
_computing_structure_solution 'SHELXS-97 (Sheldrick, 1990)'
_diffrn_ambient_temperature 291(2)
_diffrn_measured_fraction_theta_full 0.963
_diffrn_measured_fraction_theta_max 0.963
_diffrn_measurement_device_type 'CCD area detector'
_diffrn_measurement_method 'phi and omega scans'
_diffrn_radiation_monochromator graphite
_diffrn_radiation_source 'fine-focus sealed tube'
_diffrn_radiation_type MoK\a
_diffrn_radiation_wavelength 0.71073
_diffrn_reflns_av_R_equivalents 0.0123
_diffrn_reflns_av_sigmaI/netI 0.0242
_diffrn_reflns_limit_h_max 14
_diffrn_reflns_limit_h_min -12
_diffrn_reflns_limit_k_max 15
_diffrn_reflns_limit_k_min -15
_diffrn_reflns_limit_l_max 16
_diffrn_reflns_limit_l_min -21
_diffrn_reflns_number 12959
_diffrn_reflns_theta_full 27.50
_diffrn_reflns_theta_max 27.50
_diffrn_reflns_theta_min 2.58
_exptl_absorpt_coefficient_mu 1.717
_exptl_absorpt_correction_T_max 0.9010
_exptl_absorpt_correction_T_min 0.5676
_exptl_absorpt_correction_type none
_exptl_crystal_density_diffrn 1.874
_exptl_crystal_density_meas 0
_exptl_crystal_density_method 'not measured'
_exptl_crystal_F_000 1164
_exptl_crystal_size_max 0.37
_exptl_crystal_size_mid 0.30
_exptl_crystal_size_min 0.06
_refine_diff_density_max 0.690
_refine_diff_density_min -0.557
_refine_diff_density_rms 0.060
_refine_ls_extinction_method none
_refine_ls_goodness_of_fit_ref 1.022
_refine_ls_hydrogen_treatment mixed
_refine_ls_matrix_type full
_refine_ls_number_parameters 542
_refine_ls_number_reflns 9095
_refine_ls_number_restraints 0
_refine_ls_restrained_S_all 1.022
_refine_ls_R_factor_all 0.0366
_refine_ls_R_factor_gt 0.0296
_refine_ls_shift/su_max 0.002
_refine_ls_shift/su_mean 0.000
_refine_ls_structure_factor_coef Fsqd
_refine_ls_weighting_details 'calc w=1/[\s^2^(Fo^2^)+(0.0360P)^2^+1.1498P] where P=(Fo^2^+2Fc^2^)/3'
_refine_ls_weighting_scheme calc
_refine_ls_wR_factor_gt 0.0724
_refine_ls_wR_factor_ref 0.0769
_reflns_number_gt 7781
_reflns_number_total 9095
_reflns_threshold_expression >2sigma(I)
_cod_data_source_file 1267-2829.cff
_cod_data_source_block b
_cod_depositor_comments
;
The following automatic conversions were performed:
'_symmetry_cell_setting' value 'Triclinic' changed to 'triclinic'
according to '/home/saulius/struct/CIF-dictionaries/cif_core.dic'
dictionary named 'cif_core.dic' version 2.4.1 from 2010-06-29.

Automatic conversion script
Id: cif_fix_enum 1555 2011-01-17 13:19:09Z saulius 
;
_cod_original_sg_symbol_H-M P-1
_cod_database_code 8102600

loop_
_symmetry_equiv_pos_as_xyz
'x, y, z'
'-x, -y, -z'

loop_
_atom_site_label
_atom_site_type_symbol
_atom_site_fract_x
_atom_site_fract_y
_atom_site_fract_z
_atom_site_U_iso_or_equiv
_atom_site_adp_type
_atom_site_occupancy
_atom_site_symmetry_multiplicity
_atom_site_calc_flag
_atom_site_refinement_flags
_atom_site_disorder_assembly
_atom_site_disorder_group
Cu1 Cu 0.56528(2) 0.81819(2) 0.330121(16) 0.03164(7) Uani 1 1 d . . .
Cu2 Cu 1.24381(2) 1.24979(2) 0.054184(15) 0.02859(7) Uani 1 1 d . . .
S1 S 0.23762(6) 0.62340(5) 0.02524(4) 0.04553(15) Uani 1 1 d . . .
S2 S 0.46182(7) 0.58430(5) 0.11862(4) 0.04500(15) Uani 1 1 d . . .
S3 S 0.45430(7) 0.41887(5) 0.26241(4) 0.04838(16) Uani 1 1 d . . .
S4 S 0.39627(7) 0.53603(6) 0.42285(4) 0.04606(15) Uani 1 1 d . . .
S5 S 0.64049(7) 1.14615(5) 0.36502(4) 0.04711(15) Uani 1 1 d . . .
S6 S 0.82305(6) 1.14374(5) 0.20320(4) 0.04398(14) Uani 1 1 d . . .
S7 S 0.99164(6) 0.91070(5) 0.12606(5) 0.04793(16) Uani 1 1 d . . .
S8 S 1.28278(6) 0.87978(5) 0.12130(5) 0.05554(19) Uani 1 1 d . . .
S9 S 0.98852(7) 0.60316(6) 0.22515(5) 0.05922(19) Uani 1 1 d . . .
S10 S 1.11708(7) 0.70163(8) 0.33082(6) 0.0670(2) Uani 1 1 d . . .
S11 S 0.99060(6) 0.95223(8) 0.38761(5) 0.0629(2) Uani 1 1 d . . .
S12 S 1.16721(8) 1.08582(6) 0.30172(5) 0.05900(19) Uani 1 1 d . . .
O1 O 0.57168(17) 0.81244(16) 0.47320(10) 0.0470(4) Uani 1 1 d . . .
O2 O 0.7318(3) 0.6644(2) 0.5029(2) 0.1117(11) Uani 1 1 d . . .
O3 O 0.7253(2) 0.8378(2) 0.52495(15) 0.0843(8) Uani 1 1 d . . .
O4 O 1.04647(14) 1.32476(13) 0.06574(10) 0.0376(3) Uani 1 1 d . . .
O5 O 0.87648(18) 1.41126(18) 0.15818(14) 0.0648(6) Uani 1 1 d . . .
O6 O 1.0690(2) 1.31715(17) 0.19065(12) 0.0567(5) Uani 1 1 d . . .
O7 O 1.44033(14) 1.18912(13) 0.03384(10) 0.0379(3) Uani 1 1 d . . .
O8 O 1.4274(3) 1.19115(17) 0.16301(13) 0.0672(6) Uani 1 1 d . . .
O9 O 1.60634(19) 1.19942(18) 0.08054(18) 0.0783(8) Uani 1 1 d . . .
O10 O 1.26219(19) 1.25749(16) -0.08360(11) 0.0574(5) Uani 1 1 d . . .
O11 O 1.36417(19) 1.07264(15) -0.09534(12) 0.0516(4) Uani 1 1 d . . .
O12 O 1.43111(18) 1.18908(18) -0.18169(10) 0.0515(4) Uani 1 1 d . . .
N1 N 0.25535(17) 0.41294(15) 0.05305(11) 0.0338(4) Uani 1 1 d . . .
N2 N 0.34973(18) 0.42878(15) 0.09035(12) 0.0351(4) Uani 1 1 d . . .
N3 N 0.52108(19) 0.60327(16) 0.29310(12) 0.0363(4) Uani 1 1 d . . .
N4 N 0.50981(18) 0.67701(15) 0.35411(11) 0.0333(4) Uani 1 1 d . . .
N5 N 0.61635(17) 0.96080(15) 0.32558(11) 0.0336(4) Uani 1 1 d . . .
N6 N 0.70148(17) 0.98622(15) 0.25989(11) 0.0334(4) Uani 1 1 d . . .
N7 N 1.11105(17) 1.07331(15) 0.09162(12) 0.0341(4) Uani 1 1 d . . .
N8 N 1.23249(16) 1.09158(15) 0.08222(11) 0.0318(4) Uani 1 1 d . . .
N9 N 0.76217(17) 0.72472(16) 0.30009(11) 0.0343(4) Uani 1 1 d . . .
N10 N 0.85228(18) 0.75247(17) 0.33531(12) 0.0397(4) Uani 1 1 d . . .
N11 N 1.26128(18) 0.88756(17) 0.36745(12) 0.0388(4) Uani 1 1 d . . .
N12 N 1.36932(18) 0.92245(16) 0.33338(11) 0.0348(4) Uani 1 1 d . . .
N13 N 0.6785(2) 0.7702(2) 0.50163(14) 0.0520(5) Uani 1 1 d . . .
N14 N 0.99582(19) 1.35132(16) 0.14062(13) 0.0396(4) Uani 1 1 d . . .
N15 N 1.4931(2) 1.19314(16) 0.09497(16) 0.0462(5) Uani 1 1 d . . .
N16 N 1.35278(18) 1.17244(17) -0.12054(11) 0.0364(4) Uani 1 1 d . . .
N17 N 0.2104(7) 0.6713(6) 0.5967(4) 0.175(3) Uani 1 1 d . . .
C1 C 0.1904(2) 0.50527(19) 0.01712(15) 0.0403(5) Uani 1 1 d . . .
H1 H 0.1240 0.5072 -0.0107 0.048 Uiso 1 1 calc R . .
C2 C 0.3525(2) 0.53468(18) 0.08065(14) 0.0352(5) Uani 1 1 d . . .
C3 C 0.5466(2) 0.45212(19) 0.16791(15) 0.0413(5) Uani 1 1 d . . .
H3A H 0.5694 0.3878 0.1313 0.050 Uiso 1 1 calc R . .
H3B H 0.6300 0.4573 0.1773 0.050 Uiso 1 1 calc R . .
C4 C 0.4654(2) 0.52524(18) 0.32101(14) 0.0357(5) Uani 1 1 d . . .
C5 C 0.4490(2) 0.6526(2) 0.42357(15) 0.0403(5) Uani 1 1 d . . .
H5A H 0.4352 0.6949 0.4700 0.048 Uiso 1 1 calc R . .
C6 C 0.5780(2) 1.0347(2) 0.38377(15) 0.0416(5) Uani 1 1 d . . .
H6A H 0.5212 1.0276 0.4318 0.050 Uiso 1 1 calc R . .
C7 C 0.7220(2) 1.08197(18) 0.27193(14) 0.0342(5) Uani 1 1 d . . .
C8 C 0.8591(2) 1.0468(2) 0.11999(15) 0.0405(5) Uani 1 1 d . . .
H8A H 0.8833 1.0859 0.0702 0.049 Uiso 1 1 calc R . .
H8B H 0.7781 1.0306 0.1173 0.049 Uiso 1 1 calc R . .
C9 C 1.1238(2) 0.96615(18) 0.11055(14) 0.0354(5) Uani 1 1 d . . .
C10 C 1.3300(2) 0.99921(19) 0.09464(17) 0.0440(6) Uani 1 1 d . . .
H10 H 1.4178 0.9981 0.0895 0.053 Uiso 1 1 calc R . .
C11 C 0.8177(2) 0.6490(2) 0.24308(15) 0.0433(5) Uani 1 1 d . . .
H11A H 0.7692 0.6221 0.2145 0.052 Uiso 1 1 calc R . .
C12 C 0.9743(2) 0.6950(2) 0.30196(16) 0.0438(5) Uani 1 1 d . . .
C13 C 1.0400(3) 0.8008(3) 0.41486(18) 0.0594(8) Uani 1 1 d . . .
H13A H 0.9613 0.7838 0.4441 0.071 Uiso 1 1 calc R . .
H13B H 1.1024 0.7865 0.4512 0.071 Uiso 1 1 calc R . .
C14 C 1.1493(2) 0.9650(2) 0.35592(15) 0.0426(5) Uani 1 1 d . . .
C15 C 1.3347(3) 1.0229(2) 0.29779(16) 0.0474(6) Uani 1 1 d . . .
H15 H 1.3968 1.0577 0.2722 0.057 Uiso 1 1 calc R . .
C16 C 0.1269(6) 0.6382(4) 0.5993(3) 0.0987(14) Uani 1 1 d . . .
C17 C 0.0173(6) 0.5962(4) 0.6006(3) 0.1172(17) Uani 1 1 d . . .
H17A H -0.0452 0.6485 0.5707 0.176 Uiso 1 1 calc R . .
H17B H -0.0271 0.5914 0.6554 0.176 Uiso 1 1 calc R . .
H17C H 0.0509 0.5205 0.5765 0.176 Uiso 1 1 calc R . .

loop_
_atom_site_aniso_label
_atom_site_aniso_U_11
_atom_site_aniso_U_22
_atom_site_aniso_U_33
_atom_site_aniso_U_23
_atom_site_aniso_U_13
_atom_site_aniso_U_12
Cu1 0.02676(13) 0.02992(13) 0.04088(15) -0.00467(11) -0.00289(10) -0.01401(10)
Cu2 0.02309(12) 0.02708(12) 0.03544(14) 0.00178(10) -0.00702(10) -0.00774(9)
S1 0.0467(3) 0.0290(3) 0.0578(4) 0.0109(3) -0.0136(3) -0.0089(2)
S2 0.0546(4) 0.0306(3) 0.0571(4) -0.0002(3) -0.0165(3) -0.0201(3)
S3 0.0687(4) 0.0374(3) 0.0535(4) 0.0015(3) -0.0200(3) -0.0315(3)
S4 0.0608(4) 0.0500(3) 0.0418(3) 0.0124(3) -0.0170(3) -0.0354(3)
S5 0.0575(4) 0.0358(3) 0.0523(4) -0.0104(3) -0.0051(3) -0.0222(3)
S6 0.0407(3) 0.0403(3) 0.0576(4) 0.0055(3) -0.0068(3) -0.0247(2)
S7 0.0375(3) 0.0365(3) 0.0735(5) 0.0072(3) -0.0091(3) -0.0195(2)
S8 0.0334(3) 0.0272(3) 0.1015(6) 0.0059(3) -0.0118(3) -0.0063(2)
S9 0.0419(3) 0.0542(4) 0.0664(5) -0.0150(3) 0.0022(3) -0.0009(3)
S10 0.0281(3) 0.0762(5) 0.0967(6) 0.0000(4) -0.0164(3) -0.0147(3)
S11 0.0272(3) 0.0810(5) 0.0762(5) -0.0018(4) -0.0114(3) -0.0113(3)
S12 0.0535(4) 0.0486(4) 0.0727(5) 0.0148(3) -0.0270(4) -0.0085(3)
O1 0.0438(9) 0.0618(11) 0.0396(9) -0.0111(8) -0.0045(8) -0.0227(8)
O2 0.111(2) 0.0634(16) 0.138(3) 0.0287(17) -0.025(2) -0.0049(15)
O3 0.0601(13) 0.126(2) 0.0812(16) -0.0435(15) -0.0104(12) -0.0420(14)
O4 0.0272(7) 0.0378(8) 0.0450(9) -0.0013(7) -0.0084(7) -0.0060(6)
O5 0.0329(9) 0.0606(12) 0.0806(15) -0.0103(11) 0.0051(9) 0.0030(8)
O6 0.0584(12) 0.0567(11) 0.0469(11) 0.0002(9) -0.0138(9) -0.0065(9)
O7 0.0263(7) 0.0379(8) 0.0507(10) -0.0054(7) -0.0100(7) -0.0098(6)
O8 0.1100(19) 0.0447(11) 0.0551(13) 0.0093(9) -0.0345(13) -0.0274(11)
O9 0.0386(10) 0.0535(12) 0.153(2) -0.0211(13) -0.0462(13) -0.0075(9)
O10 0.0552(11) 0.0557(11) 0.0408(10) -0.0050(8) -0.0105(8) 0.0095(9)
O11 0.0562(11) 0.0461(10) 0.0603(12) 0.0055(9) -0.0226(9) -0.0215(8)
O12 0.0439(10) 0.0754(13) 0.0377(9) 0.0017(9) -0.0024(8) -0.0267(9)
N1 0.0303(9) 0.0318(9) 0.0394(10) 0.0019(8) -0.0094(8) -0.0093(7)
N2 0.0389(10) 0.0278(9) 0.0424(10) 0.0021(8) -0.0146(8) -0.0123(7)
N3 0.0407(10) 0.0326(9) 0.0408(10) -0.0034(8) -0.0089(8) -0.0174(8)
N4 0.0343(9) 0.0305(9) 0.0390(10) -0.0011(7) -0.0099(8) -0.0139(7)
N5 0.0302(9) 0.0339(9) 0.0378(10) -0.0046(8) 0.0008(7) -0.0156(7)
N6 0.0306(9) 0.0365(9) 0.0361(10) -0.0026(8) -0.0017(7) -0.0172(7)
N7 0.0256(8) 0.0336(9) 0.0439(11) 0.0071(8) -0.0065(7) -0.0123(7)
N8 0.0231(8) 0.0314(9) 0.0399(10) 0.0019(7) -0.0038(7) -0.0095(7)
N9 0.0305(9) 0.0355(9) 0.0386(10) -0.0039(8) -0.0056(8) -0.0132(7)
N10 0.0284(9) 0.0462(11) 0.0470(11) -0.0040(9) -0.0085(8) -0.0141(8)
N11 0.0276(9) 0.0445(11) 0.0449(11) 0.0066(9) -0.0071(8) -0.0141(8)
N12 0.0313(9) 0.0370(9) 0.0382(10) 0.0020(8) -0.0053(8) -0.0155(7)
N13 0.0539(13) 0.0596(14) 0.0425(12) -0.0031(10) -0.0044(10) -0.0210(11)
N14 0.0337(10) 0.0293(9) 0.0517(12) 0.0017(8) -0.0042(9) -0.0079(8)
N15 0.0447(12) 0.0241(9) 0.0740(16) -0.0008(9) -0.0309(11) -0.0052(8)
N16 0.0313(9) 0.0446(11) 0.0350(10) -0.0036(8) -0.0111(8) -0.0113(8)
N17 0.197(6) 0.243(7) 0.140(5) -0.019(4) 0.001(4) -0.160(6)
C1 0.0347(11) 0.0369(12) 0.0491(14) 0.0076(10) -0.0133(10) -0.0103(9)
C2 0.0387(11) 0.0280(10) 0.0368(12) -0.0011(9) -0.0059(9) -0.0090(9)
C3 0.0420(13) 0.0328(11) 0.0513(14) -0.0069(10) -0.0140(11) -0.0111(9)
C4 0.0400(12) 0.0303(10) 0.0434(12) 0.0045(9) -0.0177(10) -0.0156(9)
C5 0.0490(13) 0.0422(12) 0.0377(12) 0.0021(10) -0.0128(10) -0.0232(10)
C6 0.0458(13) 0.0378(12) 0.0418(13) -0.0076(10) 0.0018(10) -0.0191(10)
C7 0.0271(10) 0.0341(11) 0.0447(12) 0.0000(9) -0.0092(9) -0.0131(8)
C8 0.0300(11) 0.0467(13) 0.0472(13) 0.0107(11) -0.0087(10) -0.0171(10)
C9 0.0291(10) 0.0321(10) 0.0441(13) 0.0012(9) -0.0048(9) -0.0107(8)
C10 0.0263(11) 0.0323(11) 0.0708(17) 0.0012(11) -0.0052(11) -0.0091(9)
C11 0.0425(13) 0.0378(12) 0.0471(14) -0.0062(10) -0.0079(11) -0.0094(10)
C12 0.0304(11) 0.0430(13) 0.0560(15) 0.0066(11) -0.0077(10) -0.0113(10)
C13 0.0409(14) 0.095(2) 0.0548(16) 0.0176(16) -0.0174(12) -0.0370(15)
C14 0.0327(11) 0.0489(13) 0.0450(13) -0.0011(11) -0.0107(10) -0.0102(10)
C15 0.0480(14) 0.0449(13) 0.0527(15) 0.0116(11) -0.0149(12) -0.0194(11)
C16 0.135(4) 0.110(3) 0.065(2) 0.002(2) -0.007(3) -0.066(3)
C17 0.152(5) 0.113(4) 0.113(4) 0.038(3) -0.046(3) -0.073(4)

loop_
_atom_type_symbol
_atom_type_description
_atom_type_scat_dispersion_real
_atom_type_scat_dispersion_imag
_atom_type_scat_source
C C 0.0033 0.0016 'International Tables Vol C Tables 4.2.6.8 and 6.1.1.4'
H H 0.0000 0.0000 'International Tables Vol C Tables 4.2.6.8 and 6.1.1.4'
N N 0.0061 0.0033 'International Tables Vol C Tables 4.2.6.8 and 6.1.1.4'
O O 0.0106 0.0060 'International Tables Vol C Tables 4.2.6.8 and 6.1.1.4'
S S 0.1246 0.1234 'International Tables Vol C Tables 4.2.6.8 and 6.1.1.4'
Cu Cu 0.3201 1.2651 'International Tables Vol C Tables 4.2.6.8 and 6.1.1.4'

loop_
_geom_angle_atom_site_label_1
_geom_angle_atom_site_label_2
_geom_angle_atom_site_label_3
_geom_angle
_geom_angle_site_symmetry_1
_geom_angle_site_symmetry_3
_geom_angle_publ_flag
N5 Cu1 N4 170.71(8) . . ?
N5 Cu1 N9 88.39(7) . . ?
N4 Cu1 N9 93.54(7) . . ?
N5 Cu1 N12 88.93(7) . 1_455 ?
N4 Cu1 N12 91.14(7) . 1_455 ?
N9 Cu1 N12 167.06(8) . 1_455 ?
N5 Cu1 O1 85.92(7) . . ?
N4 Cu1 O1 84.92(7) . . ?
N9 Cu1 O1 92.64(7) . . ?
N12 Cu1 O1 99.80(7) 1_455 . ?
O7 Cu2 O4 173.66(7) . . ?
O7 Cu2 N8 91.61(7) . . ?
O4 Cu2 N8 93.88(7) . . ?
O7 Cu2 N1 88.14(7) . 1_665 ?
O4 Cu2 N1 87.22(7) . 1_665 ?
N8 Cu2 N1 166.84(8) . 1_665 ?
O7 Cu2 O10 86.68(7) . . ?
O4 Cu2 O10 89.01(7) . . ?
N8 Cu2 O10 103.01(8) . . ?
N1 Cu2 O10 90.12(8) 1_665 . ?
C1 S1 C2 86.88(11) . . ?
C2 S2 C3 98.50(10) . . ?
C4 S3 C3 98.08(11) . . ?
C5 S4 C4 86.70(11) . . ?
C6 S5 C7 86.79(11) . . ?
C7 S6 C8 98.09(11) . . ?
C9 S7 C8 97.37(10) . . ?
C10 S8 C9 86.76(11) . . ?
C11 S9 C12 87.08(12) . . ?
C12 S10 C13 99.89(12) . . ?
C14 S11 C13 98.95(12) . . ?
C15 S12 C14 86.70(12) . . ?
N13 O1 Cu1 124.01(15) . . ?
N14 O4 Cu2 108.58(13) . . ?
N15 O7 Cu2 114.87(14) . . ?
N16 O10 Cu2 114.39(14) . . ?
C1 N1 N2 113.56(18) . . ?
C1 N1 Cu2 128.59(16) . 1_445 ?
N2 N1 Cu2 117.71(13) . 1_445 ?
C2 N2 N1 111.44(18) . . ?
C4 N3 N4 110.33(19) . . ?
C5 N4 N3 113.94(18) . . ?
C5 N4 Cu1 124.75(15) . . ?
N3 N4 Cu1 120.93(14) . . ?
C6 N5 N6 114.07(18) . . ?
C6 N5 Cu1 123.97(16) . . ?
N6 N5 Cu1 121.91(13) . . ?
C7 N6 N5 110.46(18) . . ?
C9 N7 N8 110.78(17) . . ?
C10 N8 N7 113.49(18) . . ?
C10 N8 Cu2 126.55(15) . . ?
N7 N8 Cu2 119.95(13) . . ?
C11 N9 N10 114.04(19) . . ?
C11 N9 Cu1 126.61(16) . . ?
N10 N9 Cu1 118.77(14) . . ?
C12 N10 N9 110.7(2) . . ?
C14 N11 N12 111.11(19) . . ?
C15 N12 N11 112.87(19) . . ?
C15 N12 Cu1 123.82(16) . 1_655 ?
N11 N12 Cu1 123.05(14) . 1_655 ?
O2 N13 O3 122.9(3) . . ?
O2 N13 O1 118.8(3) . . ?
O3 N13 O1 118.3(2) . . ?
O6 N14 O5 123.4(2) . . ?
O6 N14 O4 118.65(18) . . ?
O5 N14 O4 118.0(2) . . ?
O9 N15 O8 124.4(3) . . ?
O9 N15 O7 117.1(3) . . ?
O8 N15 O7 118.5(2) . . ?
O11 N16 O12 120.4(2) . . ?
O11 N16 O10 119.6(2) . . ?
O12 N16 O10 120.0(2) . . ?
N1 C1 S1 114.12(18) . . ?
N1 C1 H1 122.9 . . ?
S1 C1 H1 122.9 . . ?
N2 C2 S1 114.01(17) . . ?
N2 C2 S2 123.69(17) . . ?
S1 C2 S2 122.30(13) . . ?
S3 C3 S2 115.77(13) . . ?
S3 C3 H3A 108.3 . . ?
S2 C3 H3A 108.3 . . ?
S3 C3 H3B 108.3 . . ?
S2 C3 H3B 108.3 . . ?
H3A C3 H3B 107.4 . . ?
N3 C4 S4 114.91(16) . . ?
N3 C4 S3 124.44(18) . . ?
S4 C4 S3 120.63(13) . . ?
N4 C5 S4 114.12(18) . . ?
N4 C5 H5A 122.9 . . ?
S4 C5 H5A 122.9 . . ?
N5 C6 S5 114.17(18) . . ?
N5 C6 H6A 122.9 . . ?
S5 C6 H6A 122.9 . . ?
N6 C7 S5 114.51(17) . . ?
N6 C7 S6 124.59(18) . . ?
S5 C7 S6 120.90(12) . . ?
S6 C8 S7 114.47(13) . . ?
S6 C8 H8A 108.6 . . ?
S7 C8 H8A 108.6 . . ?
S6 C8 H8B 108.6 . . ?
S7 C8 H8B 108.6 . . ?
H8A C8 H8B 107.6 . . ?
N7 C9 S8 114.99(16) . . ?
N7 C9 S7 123.68(16) . . ?
S8 C9 S7 121.33(13) . . ?
N8 C10 S8 113.94(17) . . ?
N8 C10 H10 123.0 . . ?
S8 C10 H10 123.0 . . ?
N9 C11 S9 113.64(19) . . ?
N9 C11 H11A 123.2 . . ?
S9 C11 H11A 123.2 . . ?
N10 C12 S9 114.53(18) . . ?
N10 C12 S10 125.1(2) . . ?
S9 C12 S10 120.31(14) . . ?
S11 C13 S10 114.89(16) . . ?
S11 C13 H13A 108.5 . . ?
S10 C13 H13A 108.5 . . ?
S11 C13 H13B 108.5 . . ?
S10 C13 H13B 108.5 . . ?
H13A C13 H13B 107.5 . . ?
N11 C14 S12 114.60(18) . . ?
N11 C14 S11 125.3(2) . . ?
S12 C14 S11 120.08(14) . . ?
N12 C15 S12 114.71(19) . . ?
N12 C15 H15 122.6 . . ?
S12 C15 H15 122.6 . . ?
N17 C16 C17 178.4(6) . . ?
C16 C17 H17A 109.5 . . ?
C16 C17 H17B 109.5 . . ?
H17A C17 H17B 109.5 . . ?
C16 C17 H17C 109.5 . . ?
H17A C17 H17C 109.5 . . ?
H17B C17 H17C 109.5 . . ?

loop_
_geom_bond_atom_site_label_1
_geom_bond_atom_site_label_2
_geom_bond_distance
_geom_bond_site_symmetry_2
_geom_bond_publ_flag
Cu1 N5 1.9916(17) . ?
Cu1 N4 2.0006(17) . ?
Cu1 N9 2.0200(18) . ?
Cu1 N12 2.0598(18) 1_455 ?
Cu1 O1 2.4323(17) . ?
Cu2 O7 1.9609(15) . ?
Cu2 O4 1.9884(15) . ?
Cu2 N8 1.9958(17) . ?
Cu2 N1 2.0392(18) 1_665 ?
Cu2 O10 2.2970(18) . ?
S1 C1 1.710(2) . ?
S1 C2 1.736(2) . ?
S2 C2 1.742(2) . ?
S2 C3 1.805(2) . ?
S3 C4 1.742(2) . ?
S3 C3 1.800(3) . ?
S4 C5 1.707(2) . ?
S4 C4 1.727(2) . ?
S5 C6 1.698(2) . ?
S5 C7 1.736(2) . ?
S6 C7 1.738(2) . ?
S6 C8 1.802(3) . ?
S7 C9 1.744(2) . ?
S7 C8 1.803(2) . ?
S8 C10 1.706(2) . ?
S8 C9 1.724(2) . ?
S9 C11 1.704(3) . ?
S9 C12 1.730(3) . ?
S10 C12 1.740(2) . ?
S10 C13 1.808(3) . ?
S11 C14 1.744(2) . ?
S11 C13 1.797(3) . ?
S12 C15 1.699(3) . ?
S12 C14 1.727(3) . ?
O1 N13 1.272(3) . ?
O2 N13 1.225(3) . ?
O3 N13 1.228(3) . ?
O4 N14 1.291(3) . ?
O5 N14 1.233(2) . ?
O6 N14 1.232(3) . ?
O7 N15 1.292(3) . ?
O8 N15 1.225(3) . ?
O9 N15 1.225(3) . ?
O10 N16 1.258(2) . ?
O11 N16 1.237(3) . ?
O12 N16 1.246(2) . ?
N1 C1 1.294(3) . ?
N1 N2 1.376(2) . ?
N1 Cu2 2.0392(18) 1_445 ?
N2 C2 1.303(3) . ?
N3 C4 1.304(3) . ?
N3 N4 1.380(2) . ?
N4 C5 1.290(3) . ?
N5 C6 1.292(3) . ?
N5 N6 1.378(2) . ?
N6 C7 1.301(3) . ?
N7 C9 1.293(3) . ?
N7 N8 1.380(2) . ?
N8 C10 1.296(3) . ?
N9 C11 1.290(3) . ?
N9 N10 1.383(2) . ?
N10 C12 1.293(3) . ?
N11 C14 1.301(3) . ?
N11 N12 1.379(2) . ?
N12 C15 1.298(3) . ?
N12 Cu1 2.0598(18) 1_655 ?
N17 C16 1.098(6) . ?
C1 H1 0.9300 . ?
C3 H3A 0.9700 . ?
C3 H3B 0.9700 . ?
C5 H5A 0.9300 . ?
C6 H6A 0.9300 . ?
C8 H8A 0.9700 . ?
C8 H8B 0.9700 . ?
C10 H10 0.9300 . ?
C11 H11A 0.9300 . ?
C13 H13A 0.9700 . ?
C13 H13B 0.9700 . ?
C15 H15 0.9300 . ?
C16 C17 1.439(7) . ?
C17 H17A 0.9600 . ?
C17 H17B 0.9600 . ?
C17 H17C 0.9600 . ?

loop_
_geom_torsion_atom_site_label_1
_geom_torsion_atom_site_label_2
_geom_torsion_atom_site_label_3
_geom_torsion_atom_site_label_4
_geom_torsion
_geom_torsion_site_symmetry_1
_geom_torsion_site_symmetry_2
_geom_torsion_site_symmetry_3
_geom_torsion_site_symmetry_4
_geom_torsion_publ_flag
N5 Cu1 O1 N13 -82.18(19) . . . . ?
N4 Cu1 O1 N13 99.34(19) . . . . ?
N9 Cu1 O1 N13 6.02(19) . . . . ?
N12 Cu1 O1 N13 -170.38(19) 1_455 . . . ?
O7 Cu2 O4 N14 -124.3(6) . . . . ?
N8 Cu2 O4 N14 85.63(14) . . . . ?
N1 Cu2 O4 N14 -81.24(14) 1_665 . . . ?
O10 Cu2 O4 N14 -171.40(14) . . . . ?
O4 Cu2 O7 N15 116.5(6) . . . . ?
N8 Cu2 O7 N15 -93.34(15) . . . . ?
N1 Cu2 O7 N15 73.50(15) 1_665 . . . ?
O10 Cu2 O7 N15 163.72(15) . . . . ?
O7 Cu2 O10 N16 39.63(17) . . . . ?
O4 Cu2 O10 N16 -145.02(18) . . . . ?
N8 Cu2 O10 N16 -51.26(18) . . . . ?
N1 Cu2 O10 N16 127.76(18) 1_665 . . . ?
C1 N1 N2 C2 -0.2(3) . . . . ?
Cu2 N1 N2 C2 175.78(15) 1_445 . . . ?
C4 N3 N4 C5 0.4(3) . . . . ?
C4 N3 N4 Cu1 -172.80(14) . . . . ?
N5 Cu1 N4 C5 16.9(6) . . . . ?
N9 Cu1 N4 C5 118.67(19) . . . . ?
N12 Cu1 N4 C5 -73.4(2) 1_455 . . . ?
O1 Cu1 N4 C5 26.33(19) . . . . ?
N5 Cu1 N4 N3 -170.6(4) . . . . ?
N9 Cu1 N4 N3 -68.89(16) . . . . ?
N12 Cu1 N4 N3 99.04(16) 1_455 . . . ?
O1 Cu1 N4 N3 -161.23(16) . . . . ?
N4 Cu1 N5 C6 -24.3(6) . . . . ?
N9 Cu1 N5 C6 -126.4(2) . . . . ?
N12 Cu1 N5 C6 66.2(2) 1_455 . . . ?
O1 Cu1 N5 C6 -33.7(2) . . . . ?
N4 Cu1 N5 N6 153.0(4) . . . . ?
N9 Cu1 N5 N6 50.89(17) . . . . ?
N12 Cu1 N5 N6 -116.45(16) 1_455 . . . ?
O1 Cu1 N5 N6 143.65(16) . . . . ?
C6 N5 N6 C7 -0.9(3) . . . . ?
Cu1 N5 N6 C7 -178.48(15) . . . . ?
C9 N7 N8 C10 -0.3(3) . . . . ?
C9 N7 N8 Cu2 -179.24(15) . . . . ?
O7 Cu2 N8 C10 11.3(2) . . . . ?
O4 Cu2 N8 C10 -171.9(2) . . . . ?
N1 Cu2 N8 C10 -77.5(4) 1_665 . . . ?
O10 Cu2 N8 C10 98.2(2) . . . . ?
O7 Cu2 N8 N7 -169.98(16) . . . . ?
O4 Cu2 N8 N7 6.86(16) . . . . ?
N1 Cu2 N8 N7 101.3(3) 1_665 . . . ?
O10 Cu2 N8 N7 -83.01(16) . . . . ?
N5 Cu1 N9 C11 -129.4(2) . . . . ?
N4 Cu1 N9 C11 59.7(2) . . . . ?
N12 Cu1 N9 C11 -51.3(4) 1_455 . . . ?
O1 Cu1 N9 C11 144.8(2) . . . . ?
N5 Cu1 N9 N10 41.32(17) . . . . ?
N4 Cu1 N9 N10 -129.58(16) . . . . ?
N12 Cu1 N9 N10 119.4(3) 1_455 . . . ?
O1 Cu1 N9 N10 -44.52(16) . . . . ?
C11 N9 N10 C12 0.2(3) . . . . ?
Cu1 N9 N10 C12 -171.64(16) . . . . ?
C14 N11 N12 C15 -0.3(3) . . . . ?
C14 N11 N12 Cu1 -174.70(16) . . . 1_655 ?
Cu1 O1 N13 O2 -73.6(3) . . . . ?
Cu1 O1 N13 O3 104.7(2) . . . . ?
Cu2 O4 N14 O6 -7.6(2) . . . . ?
Cu2 O4 N14 O5 171.43(17) . . . . ?
Cu2 O7 N15 O9 -153.10(16) . . . . ?
Cu2 O7 N15 O8 26.5(2) . . . . ?
Cu2 O10 N16 O11 45.7(2) . . . . ?
Cu2 O10 N16 O12 -133.65(17) . . . . ?
N2 N1 C1 S1 -0.2(3) . . . . ?
Cu2 N1 C1 S1 -175.62(11) 1_445 . . . ?
C2 S1 C1 N1 0.38(19) . . . . ?
N1 N2 C2 S1 0.5(2) . . . . ?
N1 N2 C2 S2 -179.02(16) . . . . ?
C1 S1 C2 N2 -0.49(19) . . . . ?
C1 S1 C2 S2 179.01(16) . . . . ?
C3 S2 C2 N2 -1.0(2) . . . . ?
C3 S2 C2 S1 179.58(15) . . . . ?
C4 S3 C3 S2 -72.40(15) . . . . ?
C2 S2 C3 S3 -76.41(14) . . . . ?
N4 N3 C4 S4 -0.1(2) . . . . ?
N4 N3 C4 S3 178.05(15) . . . . ?
C5 S4 C4 N3 -0.12(18) . . . . ?
C5 S4 C4 S3 -178.37(16) . . . . ?
C3 S3 C4 N3 3.5(2) . . . . ?
C3 S3 C4 S4 -178.39(14) . . . . ?
N3 N4 C5 S4 -0.5(3) . . . . ?
Cu1 N4 C5 S4 172.40(11) . . . . ?
C4 S4 C5 N4 0.36(19) . . . . ?
N6 N5 C6 S5 0.6(3) . . . . ?
Cu1 N5 C6 S5 178.06(11) . . . . ?
C7 S5 C6 N5 0.0(2) . . . . ?
N5 N6 C7 S5 0.9(2) . . . . ?
N5 N6 C7 S6 -179.76(15) . . . . ?
C6 S5 C7 N6 -0.51(18) . . . . ?
C6 S5 C7 S6 -179.88(16) . . . . ?
C8 S6 C7 N6 6.4(2) . . . . ?
C8 S6 C7 S5 -174.26(14) . . . . ?
C7 S6 C8 S7 -81.51(14) . . . . ?
C9 S7 C8 S6 -69.05(15) . . . . ?
N8 N7 C9 S8 1.7(3) . . . . ?
N8 N7 C9 S7 -179.22(16) . . . . ?
C10 S8 C9 N7 -2.0(2) . . . . ?
C10 S8 C9 S7 178.92(17) . . . . ?
C8 S7 C9 N7 -6.9(2) . . . . ?
C8 S7 C9 S8 172.07(15) . . . . ?
N7 N8 C10 S8 -1.2(3) . . . . ?
Cu2 N8 C10 S8 177.58(11) . . . . ?
C9 S8 C10 N8 1.8(2) . . . . ?
N10 N9 C11 S9 -0.4(3) . . . . ?
Cu1 N9 C11 S9 170.66(11) . . . . ?
C12 S9 C11 N9 0.4(2) . . . . ?
N9 N10 C12 S9 0.1(3) . . . . ?
N9 N10 C12 S10 -177.91(17) . . . . ?
C11 S9 C12 N10 -0.3(2) . . . . ?
C11 S9 C12 S10 177.84(17) . . . . ?
C13 S10 C12 N10 1.7(3) . . . . ?
C13 S10 C12 S9 -176.25(16) . . . . ?
C14 S11 C13 S10 -69.65(16) . . . . ?
C12 S10 C13 S11 -83.68(16) . . . . ?
N12 N11 C14 S12 0.6(3) . . . . ?
N12 N11 C14 S11 178.49(17) . . . . ?
C15 S12 C14 N11 -0.6(2) . . . . ?
C15 S12 C14 S11 -178.55(18) . . . . ?
C13 S11 C14 N11 -11.8(3) . . . . ?
C13 S11 C14 S12 165.96(16) . . . . ?
N11 N12 C15 S12 -0.1(3) . . . . ?
Cu1 N12 C15 S12 174.22(11) 1_655 . . . ?
C14 S12 C15 N12 0.4(2) . . . . ?
